data_2205941
loop_
_publ_author_name
'Zhang, Hong-Mei'
'Lu, Li-Ping'
'Feng, Si-Si'
'Qin, Shi-Dong'
'Zhu, Miao-Li'

_publ_section_title
;Di-\m-hydroxo-bis[aqua(1,10-phenanthroline-\k^2^<i>N</i>,<i>N</i>')copper(II)]
 terephthalate octahydrate
;
_journal_issue 6
_journal_name_full 'Acta Crystallographica Section E'
_journal_page_first m1027
_journal_page_last m1029
_journal_paper_doi 10.1107/S160053680501322X
_journal_volume 61
_journal_year 2005
_chemical_formula_iupac '[Cu2 (O H)2 (C12 H8 N2)2 (H2 O)2] (C8 H4 O4) , 8H2 O'
_chemical_formula_moiety 'C24 H22 Cu2 N4 O4 2+ , C8 H4 O4 2- , 8H2 O'
_chemical_formula_sum 'C32 H42 Cu2 N4 O16'
_chemical_formula_weight 865.78
_chemical_name_systematic
;
Di-\m-hydroxo-bis[aqua(1,10-phenanthroline-\k^2^N,N')copper(II)]
terephthalate octahydrate
;
_space_group_IT_number 2
_symmetry_cell_setting triclinic
_symmetry_space_group_name_Hall '-P 1'
_symmetry_space_group_name_H-M 'P -1'
_atom_sites_solution_hydrogens geom
_atom_sites_solution_primary direct
_atom_sites_solution_secondary difmap
_audit_creation_method SHELXL97
_cell_angle_alpha 114.603(8)
_cell_angle_beta 112.540(8)
_cell_angle_gamma 95.065(8)
_cell_formula_units_Z 1
_cell_length_a 9.295(4)
_cell_length_b 10.639(5)
_cell_length_c 11.258(5)
_cell_measurement_reflns_used 279
_cell_measurement_temperature 298(2)
_cell_measurement_theta_max 17.89
_cell_measurement_theta_min 2.204
_cell_volume 893.2(7)
_computing_cell_refinement 'SAINT (Bruker, 2000)'
_computing_data_collection 'SMART (Bruker, 2000)'
_computing_data_reduction SAINT
_computing_molecular_graphics 'SHELXTL/PC (Sheldrick, 1999)'
_computing_publication_material SHELXTL/PC
_computing_structure_refinement 'SHELXL97 (Sheldrick, 1997)'
_computing_structure_solution 'SHELXS97 (Sheldrick, 1997)'
_diffrn_ambient_temperature 293(2)
_diffrn_measured_fraction_theta_full 0.940
_diffrn_measured_fraction_theta_max 0.940
_diffrn_measurement_device_type 'Bruker SMART 1K CCD area-detector'
_diffrn_measurement_method \w
_diffrn_radiation_monochromator graphite
_diffrn_radiation_source 'fine-focus sealed tube'
_diffrn_radiation_type MoK\a
_diffrn_radiation_wavelength 0.71073
_diffrn_reflns_av_R_equivalents 0.1067
_diffrn_reflns_av_sigmaI/netI 0.2866
_diffrn_reflns_limit_h_max 10
_diffrn_reflns_limit_h_min -11
_diffrn_reflns_limit_k_max 12
_diffrn_reflns_limit_k_min -12
_diffrn_reflns_limit_l_max 13
_diffrn_reflns_limit_l_min -8
_diffrn_reflns_number 4159
_diffrn_reflns_theta_full 25.00
_diffrn_reflns_theta_max 25.00
_diffrn_reflns_theta_min 2.46
_diffrn_standards_decay_% 0
_diffrn_standards_number 0
_exptl_absorpt_coefficient_mu 1.271
_exptl_absorpt_correction_T_max 0.987
_exptl_absorpt_correction_T_min 0.785
_exptl_absorpt_correction_type multi-scan
_exptl_absorpt_process_details '(SADABS; Sheldrick, 2000)'
_exptl_crystal_colour blue
_exptl_crystal_density_diffrn 1.609
_exptl_crystal_density_method 'not measured'
_exptl_crystal_description plate
_exptl_crystal_F_000 448
_exptl_crystal_size_max 0.20
_exptl_crystal_size_mid 0.20
_exptl_crystal_size_min 0.01
_refine_diff_density_max 0.592
_refine_diff_density_min -0.830
_refine_ls_extinction_method none
_refine_ls_goodness_of_fit_ref 0.835
_refine_ls_hydrogen_treatment constr
_refine_ls_matrix_type full
_refine_ls_number_parameters 244
_refine_ls_number_reflns 2960
_refine_ls_number_restraints 12
_refine_ls_restrained_S_all 0.835
_refine_ls_R_factor_all 0.1805
_refine_ls_R_factor_gt 0.0984
_refine_ls_shift/su_max 0.000
_refine_ls_shift/su_mean 0.000
_refine_ls_structure_factor_coef Fsqd
_refine_ls_weighting_details 'calc w = 1/[\s^2^(Fo^2^)+(0.1026P)^2^] where P = (Fo^2^+2Fc^2^)/3'
_refine_ls_weighting_scheme calc
_refine_ls_wR_factor_gt 0.1936
_refine_ls_wR_factor_ref 0.2533
_reflns_number_gt 1399
_reflns_number_total 2960
_reflns_threshold_expression I>2\s(I)
_cod_data_source_file hb6188.cif
_cod_data_source_block I
_cod_depositor_comments
;
The following automatic conversions were performed:
'_symmetry_cell_setting' value 'Triclinic' changed to 'triclinic'
according to '/home/saulius/struct/CIF-dictionaries/cif_core.dic'
dictionary named 'cif_core.dic' version 2.4.1 from 2010-06-29.

Automatic conversion script
Id: cif_fix_enum 1527 2010-12-29 10:47:43Z saulius 

The following automatic conversions were performed:

'_symmetry_cell_setting' value 'Triclinic' changed to 'triclinic'
according to /home/saulius/struct/CIF-dictionaries/cif_core.dic
dictionary named 'cif_core.dic' version 2.4.1 from 2010-06-29.

Automatic conversion script
Id: cif_fix_values 1715 2011-07-08 13:25:40Z adriana 
;
_cod_original_sg_symbol_H-M ' P -1'
_cod_database_code 2205941
_cod_database_fobs_code 2205941

loop_
_symmetry_equiv_pos_as_xyz
'x, y, z'
'-x, -y, -z'

loop_
_atom_site_label
_atom_site_fract_x
_atom_site_fract_y
_atom_site_fract_z
_atom_site_U_iso_or_equiv
_atom_site_adp_type
_atom_site_calc_flag
_atom_site_refinement_flags
_atom_site_occupancy
_atom_site_type_symbol
Cu1 0.62186(16) 0.92283(15) 1.00115(15) 0.0239(4) Uani d . 1 Cu
N1 0.8499(10) 0.9526(10) 1.1488(11) 0.028(2) Uani d . 1 N
N2 0.6925(12) 0.8066(11) 0.8503(11) 0.037(2) Uani d . 1 N
O1 0.4296(9) 0.9325(8) 0.8607(8) 0.0306(19) Uani d . 1 O
H13 0.3608 0.8622 0.7809 0.037 Uiso d . 1 H
C1 0.9177(17) 1.0160(16) 1.2934(14) 0.051(4) Uani d . 1 C
H1 0.8552 1.0506 1.3405 0.062 Uiso calc R 1 H
C2 1.0798(13) 1.0326(14) 1.3777(13) 0.043(3) Uani d . 1 C
H2 1.1266 1.0795 1.4800 0.052 Uiso calc R 1 H
C3 1.1686(15) 0.9791(13) 1.3076(14) 0.040(3) Uani d . 1 C
H3 1.2785 0.9930 1.3638 0.048 Uiso calc R 1 H
C4 1.1025(14) 0.9053(12) 1.1572(13) 0.029(3) Uani d . 1 C
C5 0.9301(14) 0.8947(12) 1.0804(13) 0.032(3) Uani d U 1 C
C6 0.8573(12) 0.8141(11) 0.9226(12) 0.021(2) Uani d . 1 C
C7 1.1851(14) 0.8443(14) 1.0751(15) 0.039(3) Uani d . 1 C
H7 1.2959 0.8568 1.1253 0.047 Uiso calc R 1 H
C8 1.1081(14) 0.7678(13) 0.9246(14) 0.038(3) Uani d . 1 C
H8 1.1652 0.7269 0.8737 0.046 Uiso calc R 1 H
C9 0.9381(14) 0.7512(12) 0.8456(15) 0.039(3) Uani d . 1 C
C10 0.8523(17) 0.6768(13) 0.6900(14) 0.043(3) Uani d . 1 C
H10 0.9052 0.6367 0.6345 0.051 Uiso calc R 1 H
C11 0.6845(15) 0.6643(14) 0.6199(15) 0.046(3) Uani d . 1 C
H11 0.6235 0.6143 0.5177 0.055 Uiso calc R 1 H
C12 0.6155(15) 0.7292(12) 0.7091(12) 0.034(3) Uani d . 1 C
H12 0.5040 0.7160 0.6635 0.041 Uiso calc R 1 H
C13 -0.1545(17) 0.3466(14) 0.6749(14) 0.039(3) Uani d . 1 C
C14 -0.0766(14) 0.4284(12) 0.8470(12) 0.029(3) Uani d U 1 C
C15 0.0794(15) 0.4283(13) 0.9257(14) 0.040(3) Uani d . 1 C
H15 0.1339 0.3785 0.8762 0.048 Uiso calc R 1 H
C16 0.1564(13) 0.5039(12) 1.0815(13) 0.030(3) Uani d . 1 C
H16 0.2630 0.5067 1.1344 0.036 Uiso calc R 1 H
O2 -0.3069(11) 0.2987(10) 0.6127(10) 0.057(3) Uani d . 1 O
O3 -0.0646(11) 0.3353(10) 0.6223(9) 0.050(2) Uani d . 1 O
O4 0.5030(11) 0.7109(10) 1.0020(10) 0.058(3) Uani d . 1 O
H41 0.4590 0.6320 0.9238 0.070 Uiso d . 1 H
H42 0.4289 0.7402 1.0183 0.070 Uiso d . 1 H
O5 0.5431(10) 0.7470(10) 0.3007(10) 0.053(3) Uani d . 1 O
H51 0.5341 0.7179 0.2174 0.064 Uiso d . 1 H
H52 0.4526 0.7428 0.2967 0.064 Uiso d . 1 H
O6 0.7315(10) 0.5471(9) 0.2855(10) 0.053(3) Uani d . 1 O
H61 0.8020 0.5708 0.2661 0.064 Uiso d . 1 H
H62 0.7663 0.5910 0.3762 0.064 Uiso d . 1 H
O7 0.1975(10) 0.6718(9) 0.6419(9) 0.048(2) Uani d . 1 O
H71 0.2070 0.6313 0.5676 0.057 Uiso d . 1 H
H72 0.2326 0.6354 0.6950 0.057 Uiso d . 1 H
O8 0.5817(10) 0.0236(9) 0.3699(10) 0.050(2) Uani d . 1 O
H81 0.5388 0.0503 0.4244 0.060 Uiso d . 1 H
H82 0.6567 0.0957 0.3988 0.060 Uiso d . 1 H

loop_
_atom_site_aniso_label
_atom_site_aniso_U_11
_atom_site_aniso_U_22
_atom_site_aniso_U_33
_atom_site_aniso_U_12
_atom_site_aniso_U_13
_atom_site_aniso_U_23
Cu1 0.0261(7) 0.0321(8) 0.0231(8) 0.0182(6) 0.0128(6) 0.0184(6)
N1 0.025(5) 0.042(6) 0.042(6) 0.014(5) 0.019(5) 0.039(5)
N2 0.041(6) 0.046(7) 0.031(6) 0.015(5) 0.019(5) 0.023(5)
O1 0.036(5) 0.033(5) 0.030(5) 0.016(4) 0.018(4) 0.018(4)
C1 0.066(10) 0.078(11) 0.038(8) 0.058(9) 0.031(8) 0.039(8)
C2 0.023(7) 0.069(10) 0.019(6) 0.007(6) 0.000(6) 0.016(7)
C3 0.038(7) 0.040(8) 0.046(8) 0.013(6) 0.017(7) 0.027(7)
C4 0.040(7) 0.029(7) 0.034(7) 0.012(5) 0.026(6) 0.022(6)
C5 0.031(6) 0.036(6) 0.043(6) 0.016(5) 0.011(5) 0.034(5)
C6 0.028(6) 0.020(6) 0.024(6) 0.016(5) 0.014(5) 0.015(5)
C7 0.030(7) 0.049(8) 0.065(10) 0.023(6) 0.030(7) 0.040(8)
C8 0.033(7) 0.044(8) 0.045(8) 0.020(6) 0.019(7) 0.025(7)
C9 0.039(7) 0.024(7) 0.055(9) 0.010(6) 0.013(7) 0.027(7)
C10 0.072(10) 0.029(7) 0.032(7) 0.021(7) 0.029(8) 0.014(6)
C11 0.048(8) 0.055(9) 0.037(8) 0.022(7) 0.020(7) 0.024(7)
C12 0.047(8) 0.032(7) 0.022(7) 0.016(6) 0.021(6) 0.006(6)
C13 0.049(9) 0.047(8) 0.025(7) 0.017(7) 0.012(7) 0.026(7)
C14 0.039(6) 0.026(5) 0.026(6) 0.009(4) 0.008(5) 0.021(5)
C15 0.050(8) 0.040(8) 0.043(8) 0.012(6) 0.018(7) 0.035(7)
C16 0.029(6) 0.034(7) 0.039(7) 0.008(5) 0.014(6) 0.030(6)
O2 0.060(7) 0.064(7) 0.038(6) 0.010(5) 0.019(5) 0.024(5)
O3 0.051(6) 0.070(7) 0.030(5) 0.019(5) 0.021(5) 0.024(5)
O4 0.058(6) 0.051(6) 0.062(7) 0.020(5) 0.027(6) 0.025(6)
O5 0.036(5) 0.068(7) 0.064(6) 0.017(5) 0.026(5) 0.036(6)
O6 0.045(6) 0.050(6) 0.062(6) 0.009(5) 0.018(5) 0.033(5)
O7 0.057(6) 0.046(6) 0.037(5) 0.018(5) 0.023(5) 0.016(5)
O8 0.056(6) 0.043(6) 0.054(6) 0.020(5) 0.027(5) 0.025(5)

loop_
_atom_type_symbol
_atom_type_description
_atom_type_scat_dispersion_real
_atom_type_scat_dispersion_imag
_atom_type_scat_source
C C 0.0033 0.0016 'International Tables Vol C Tables 4.2.6.8 and 6.1.1.4'
H H 0.0000 0.0000 'International Tables Vol C Tables 4.2.6.8 and 6.1.1.4'
N N 0.0061 0.0033 'International Tables Vol C Tables 4.2.6.8 and 6.1.1.4'
O O 0.0106 0.0060 'International Tables Vol C Tables 4.2.6.8 and 6.1.1.4'
Cu Cu 0.3201 1.2651 'International Tables Vol C Tables 4.2.6.8 and 6.1.1.4'

loop_
_geom_angle_atom_site_label_1
_geom_angle_atom_site_label_2
_geom_angle_atom_site_label_3
_geom_angle_site_symmetry_1
_geom_angle_site_symmetry_3
_geom_angle
_geom_angle_publ_flag
O1 Cu1 O1 . 2_677 81.9(3) y
O1 Cu1 N2 . . 94.7(4) y
O1 Cu1 N2 2_677 . 167.6(3) y
O1 Cu1 N1 . . 166.7(3) y
O1 Cu1 N1 2_677 . 96.5(4) y
N2 Cu1 N1 . . 84.0(4) y
O1 Cu1 O4 . . 99.4(3) y
O1 Cu1 O4 2_677 . 99.3(3) y
N2 Cu1 O4 . . 93.0(3) y
N1 Cu1 O4 . . 93.9(3) y
O1 Cu1 Cu1 . 2_677 41.0(2) ?
O1 Cu1 Cu1 2_677 2_677 40.9(2) ?
N2 Cu1 Cu1 . 2_677 134.6(3) ?
N1 Cu1 Cu1 . 2_677 136.0(3) ?
O4 Cu1 Cu1 . 2_677 102.5(2) ?
C5 N1 C1 . . 120.4(10) ?
C5 N1 Cu1 . . 109.7(8) ?
C1 N1 Cu1 . . 129.9(8) ?
C12 N2 C6 . . 118.0(10) ?
C12 N2 Cu1 . . 132.4(9) ?
C6 N2 Cu1 . . 109.6(7) ?
Cu1 O1 Cu1 . 2_677 98.1(3) ?
Cu1 O1 H13 . . 125.0 ?
Cu1 O1 H13 2_677 . 124.6 ?
N1 C1 C2 . . 121.7(12) ?
N1 C1 H1 . . 119.1 ?
C2 C1 H1 . . 119.1 ?
C3 C2 C1 . . 118.5(12) ?
C3 C2 H2 . . 120.7 ?
C1 C2 H2 . . 120.7 ?
C2 C3 C4 . . 122.4(12) ?
C2 C3 H3 . . 118.8 ?
C4 C3 H3 . . 118.8 ?
C3 C4 C7 . . 126.2(12) ?
C3 C4 C5 . . 113.9(10) ?
C7 C4 C5 . . 119.8(11) ?
N1 C5 C6 . . 122.4(10) ?
N1 C5 C4 . . 122.8(11) ?
C6 C5 C4 . . 114.7(10) ?
C9 C6 N2 . . 121.6(10) ?
C9 C6 C5 . . 124.3(10) ?
N2 C6 C5 . . 114.1(9) ?
C8 C7 C4 . . 122.4(11) ?
C8 C7 H7 . . 118.8 ?
C4 C7 H7 . . 118.8 ?
C7 C8 C9 . . 119.3(11) ?
C7 C8 H8 . . 120.3 ?
C9 C8 H8 . . 120.3 ?
C6 C9 C10 . . 118.5(11) ?
C6 C9 C8 . . 119.3(12) ?
C10 C9 C8 . . 122.2(12) ?
C9 C10 C11 . . 119.0(12) ?
C9 C10 H10 . . 120.5 ?
C11 C10 H10 . . 120.5 ?
C12 C11 C10 . . 117.2(12) ?
C12 C11 H11 . . 121.4 ?
C10 C11 H11 . . 121.4 ?
N2 C12 C11 . . 125.4(12) ?
N2 C12 H12 . . 117.3 ?
C11 C12 H12 . . 117.3 ?
O3 C13 O2 . . 129.5(13) ?
O3 C13 C14 . . 117.3(12) ?
O2 C13 C14 . . 113.2(11) ?
C16 C14 C15 2_567 . 119.8(11) ?
C16 C14 C13 2_567 . 122.3(11) ?
C15 C14 C13 . . 117.9(11) ?
C14 C15 C16 . . 120.0(12) ?
C14 C15 H15 . . 120.0 ?
C16 C15 H15 . . 120.0 ?
C14 C16 C15 2_567 . 120.2(11) ?
C14 C16 H16 2_567 . 119.9 ?
C15 C16 H16 . . 119.9 ?
Cu1 O4 H41 . . 118.9 ?
Cu1 O4 H42 . . 95.8 ?
H41 O4 H42 . . 107.3 ?
H51 O5 H52 . . 109.3 ?
H61 O6 H62 . . 109.1 ?
H71 O7 H72 . . 110.4 ?
H81 O8 H82 . . 106.8 ?

loop_
_geom_bond_atom_site_label_1
_geom_bond_atom_site_label_2
_geom_bond_site_symmetry_2
_geom_bond_distance
_geom_bond_publ_flag
Cu1 O1 . 1.925(7) y
Cu1 O1 2_677 1.930(7) y
Cu1 N2 . 2.023(10) y
Cu1 N1 . 2.024(9) y
Cu1 O4 . 2.427(9) y
Cu1 Cu1 2_677 2.911(3) ?
N1 C5 . 1.286(14) ?
N1 C1 . 1.315(15) ?
N2 C12 . 1.285(14) ?
N2 C6 . 1.409(13) ?
O1 Cu1 2_677 1.930(7) ?
O1 H13 . 0.8311 ?
C1 C2 . 1.385(16) ?
C1 H1 . 0.9300 ?
C2 C3 . 1.355(15) ?
C2 H2 . 0.9300 ?
C3 C4 . 1.368(16) ?
C3 H3 . 0.9300 ?
C4 C7 . 1.414(14) ?
C4 C5 . 1.468(15) ?
C5 C6 . 1.434(15) ?
C6 C9 . 1.367(15) ?
C7 C8 . 1.366(17) ?
C7 H7 . 0.9300 ?
C8 C9 . 1.435(15) ?
C8 H8 . 0.9300 ?
C9 C10 . 1.413(17) ?
C10 C11 . 1.416(16) ?
C10 H10 . 0.9300 ?
C11 C12 . 1.376(15) ?
C11 H11 . 0.9300 ?
C12 H12 . 0.9300 ?
C13 O3 . 1.184(13) ?
C13 O2 . 1.253(14) ?
C13 C14 . 1.564(16) ?
C14 C16 2_567 1.337(15) ?
C14 C15 . 1.380(15) ?
C15 C16 . 1.413(16) ?
C15 H15 . 0.9300 ?
C16 C14 2_567 1.337(15) ?
C16 H16 . 0.9300 ?
O4 H41 . 0.8332 ?
O4 H42 . 0.8318 ?
O5 H51 . 0.8221 ?
O5 H52 . 0.8211 ?
O6 H61 . 0.8167 ?
O6 H62 . 0.8291 ?
O7 H71 . 0.8097 ?
O7 H72 . 0.8239 ?
O8 H81 . 0.8236 ?
O8 H82 . 0.8396 ?

loop_
_geom_hbond_atom_site_label_D
_geom_hbond_atom_site_label_H
_geom_hbond_atom_site_label_A
_geom_hbond_site_symmetry_A
_geom_hbond_distance_DH
_geom_hbond_distance_HA
_geom_hbond_distance_DA
_geom_hbond_angle_DHA
_geom_hbond_publ_flag
O8 H82 O2 1_655 0.84 2.34 2.783(13) 113 y
O7 H72 O6 2_666 0.82 2.08 2.822(12) 149 y
O7 H71 O3 2_566 0.81 2.24 2.713(12) 118 y
O6 H61 O3 2_666 0.82 2.17 2.828(12) 138 y
O5 H52 O2 2_566 0.82 2.10 2.802(12) 144 y
O5 H51 O4 1_554 0.82 2.30 3.088(13) 161 y
O4 H41 O6 2_666 0.83 2.19 2.983(13) 160 y
O1 H13 O7 . 0.83 1.96 2.756(11) 159 y

loop_
_geom_torsion_atom_site_label_1
_geom_torsion_atom_site_label_2
_geom_torsion_atom_site_label_3
_geom_torsion_atom_site_label_4
_geom_torsion_site_symmetry_1
_geom_torsion_site_symmetry_4
_geom_torsion
O1 Cu1 N1 C5 . . -81.1(18)
O1 Cu1 N1 C5 2_677 . -163.7(7)
N2 Cu1 N1 C5 . . 3.9(7)
O4 Cu1 N1 C5 . . 96.5(7)
Cu1 Cu1 N1 C5 2_677 . -151.1(6)
O1 Cu1 N1 C1 . . 100.4(17)
O1 Cu1 N1 C1 2_677 . 17.9(12)
N2 Cu1 N1 C1 . . -174.5(12)
O4 Cu1 N1 C1 . . -82.0(11)
Cu1 Cu1 N1 C1 2_677 . 30.5(12)
O1 Cu1 N2 C12 . . -18.7(12)
O1 Cu1 N2 C12 2_677 . -92(2)
N1 Cu1 N2 C12 . . 174.6(12)
O4 Cu1 N2 C12 . . 81.1(12)
Cu1 Cu1 N2 C12 2_677 . -29.7(14)
O1 Cu1 N2 C6 . . 163.3(7)
O1 Cu1 N2 C6 2_677 . 89.6(18)
N1 Cu1 N2 C6 . . -3.4(7)
O4 Cu1 N2 C6 . . -97.0(7)
Cu1 Cu1 N2 C6 2_677 . 152.3(5)
O1 Cu1 O1 Cu1 2_677 2_677 0.0
N2 Cu1 O1 Cu1 . 2_677 -168.0(4)
N1 Cu1 O1 Cu1 . 2_677 -84.2(16)
O4 Cu1 O1 Cu1 . 2_677 98.2(3)
C5 N1 C1 C2 . . 5(2)
Cu1 N1 C1 C2 . . -176.7(9)
N1 C1 C2 C3 . . -1(2)
C1 C2 C3 C4 . . -2.2(19)
C2 C3 C4 C7 . . -179.2(11)
C2 C3 C4 C5 . . 2.2(17)
C1 N1 C5 C6 . . 174.7(11)
Cu1 N1 C5 C6 . . -3.9(13)
C1 N1 C5 C4 . . -5.0(17)
Cu1 N1 C5 C4 . . 176.4(8)
C3 C4 C5 N1 . . 1.5(15)
C7 C4 C5 N1 . . -177.3(10)
C3 C4 C5 C6 . . -178.3(10)
C7 C4 C5 C6 . . 3.0(14)
C12 N2 C6 C9 . . 5.2(16)
Cu1 N2 C6 C9 . . -176.4(8)
C12 N2 C6 C5 . . -176.0(10)
Cu1 N2 C6 C5 . . 2.4(11)
N1 C5 C6 C9 . . 179.8(10)
C4 C5 C6 C9 . . -0.4(16)
N1 C5 C6 N2 . . 1.1(15)
C4 C5 C6 N2 . . -179.1(8)
C3 C4 C7 C8 . . 177.7(12)
C5 C4 C7 C8 . . -3.7(17)
C4 C7 C8 C9 . . 1.7(18)
N2 C6 C9 C10 . . -0.3(16)
C5 C6 C9 C10 . . -178.9(10)
N2 C6 C9 C8 . . 177.1(10)
C5 C6 C9 C8 . . -1.6(16)
C7 C8 C9 C6 . . 1.0(17)
C7 C8 C9 C10 . . 178.2(11)
C6 C9 C10 C11 . . -3.0(17)
C8 C9 C10 C11 . . 179.8(10)
C9 C10 C11 C12 . . 1.5(17)
C6 N2 C12 C11 . . -7.2(18)
Cu1 N2 C12 C11 . . 174.9(9)
C10 C11 C12 N2 . . 3.9(19)
O3 C13 C14 C16 . 2_567 153.6(11)
O2 C13 C14 C16 . 2_567 -28.1(16)
O3 C13 C14 C15 . . -27.0(16)
O2 C13 C14 C15 . . 151.3(11)
C16 C14 C15 C16 2_567 . -2.3(18)
C13 C14 C15 C16 . . 178.3(10)
C14 C15 C16 C14 . 2_567 2.3(18)
